data_2019847
loop_
_publ_author_name
'Devika, Neelakandan'
'Raja, Nandhagopal'
'Ananthalakshmi, Subbiah'
'Therrien, Bruno'

_publ_section_title
;
 Crystal structure of
 chlorido(2-{1-[2-(4-chlorophenyl)hydrazin-1-ylidene-\kN]ethyl}pyridine-\kN)(\h5-pentamethylcyclopentadienyl)rhodium(III)
 chloride
;
_journal_coeditor_code RZ5146
_journal_issue 3
_journal_name_full 'Acta Crystallographica Section E Crystallographic Communications'
_journal_page_first 248
_journal_paper_doi 10.1107/S205698901500184X
_journal_volume 71
_journal_year 2015
_chemical_formula_iupac '[Rh (C10 H15) Cl (C13 H12 Cl N3)] Cl'
_chemical_formula_moiety 'C23 H27 Cl2 N3 Rh +, Cl -'
_chemical_formula_sum 'C23 H27 Cl3 N3 Rh'
_chemical_formula_weight 554.74
_chemical_name_systematic
'Chlorido(2-{1-[2-(4-chlorophenyl)hydrazin-1-ylidene-\k<i>N</i>]ethyl}pyridine-\k<i>N</i>)(\h^5^-pentamethylcyclopentadienyl)rhodium(III) chloride'
_space_group_IT_number 61
_symmetry_cell_setting orthorhombic
_symmetry_space_group_name_Hall '-P 2ac 2ab'
_symmetry_space_group_name_H-M 'P b c a'
_atom_sites_solution_hydrogens geom
_atom_sites_solution_primary direct
_atom_sites_solution_secondary difmap
_audit_creation_method SHELXL-97
_cell_angle_alpha 90.00
_cell_angle_beta 90.00
_cell_angle_gamma 90.00
_cell_formula_units_Z 8
_cell_length_a 13.0774(5)
_cell_length_b 13.4537(5)
_cell_length_c 26.5153(9)
_cell_measurement_reflns_used 8000
_cell_measurement_temperature 173(2)
_cell_measurement_theta_max 28.90
_cell_measurement_theta_min 2.40
_cell_volume 4665.1(3)
_computing_cell_refinement
;
IPDS CELL (Stoe & Cie, 2000)
;
_computing_data_collection
;
IPDS EXPOSE (Stoe & Cie, 2000)
;
_computing_data_reduction
;
IPDS INTEGRATE (Stoe & Cie, 2000)
;
_computing_molecular_graphics
;
ORTEP-32 (Farrugia, 2012)
;
_computing_publication_material
;
SHELXL-97 (Sheldrick, 2008)
;
_computing_structure_refinement
;
SHELXL-97 (Sheldrick, 2008)
;
_computing_structure_solution
;
SHELXS-97 (Sheldrick, 2008)
;
_diffrn_ambient_temperature 173(2)
_diffrn_detector_area_resol_mean 0.81
_diffrn_measured_fraction_theta_full 0.995
_diffrn_measured_fraction_theta_max 0.995
_diffrn_measurement_device_type 'STOE IPDS'
_diffrn_measurement_method 'phi oscillation'
_diffrn_radiation_monochromator graphite
_diffrn_radiation_source 'fine-focus sealed tube'
_diffrn_radiation_type MoK\a
_diffrn_radiation_wavelength 0.71073
_diffrn_reflns_av_R_equivalents 0.0737
_diffrn_reflns_av_sigmaI/netI 0.0459
_diffrn_reflns_limit_h_max 17
_diffrn_reflns_limit_h_min -17
_diffrn_reflns_limit_k_max 18
_diffrn_reflns_limit_k_min -18
_diffrn_reflns_limit_l_max 36
_diffrn_reflns_limit_l_min -36
_diffrn_reflns_number 82717
_diffrn_reflns_theta_full 29.25
_diffrn_reflns_theta_max 29.25
_diffrn_reflns_theta_min 2.19
_diffrn_standards_decay_% 0
_diffrn_standards_interval_time 0
_diffrn_standards_number 0
_exptl_absorpt_coefficient_mu 1.091
_exptl_absorpt_correction_T_max 0.890
_exptl_absorpt_correction_T_min 0.629
_exptl_absorpt_correction_type empirical
_exptl_absorpt_process_details
;
(DIFABS; Walker & Stuart, 1983)
;
_exptl_crystal_colour yellow
_exptl_crystal_density_diffrn 1.580
_exptl_crystal_density_method 'not measured'
_exptl_crystal_description rod
_exptl_crystal_F_000 2256
_exptl_crystal_size_max 0.21
_exptl_crystal_size_mid 0.20
_exptl_crystal_size_min 0.13
_refine_diff_density_max 0.476
_refine_diff_density_min -0.624
_refine_ls_extinction_method none
_refine_ls_goodness_of_fit_ref 0.958
_refine_ls_hydrogen_treatment mixed
_refine_ls_matrix_type full
_refine_ls_number_parameters 281
_refine_ls_number_reflns 6320
_refine_ls_number_restraints 0
_refine_ls_restrained_S_all 0.958
_refine_ls_R_factor_all 0.0587
_refine_ls_R_factor_gt 0.0318
_refine_ls_shift/su_max 0.005
_refine_ls_shift/su_mean 0.000
_refine_ls_structure_factor_coef Fsqd
_refine_ls_weighting_details 'calc w=1/[\s^2^(Fo^2^)+(0.0236P)^2^] where P=(Fo^2^+2Fc^2^)/3'
_refine_ls_weighting_scheme calc
_refine_ls_wR_factor_gt 0.0501
_refine_ls_wR_factor_ref 0.0535
_reflns_number_gt 4619
_reflns_number_total 6320
_reflns_threshold_expression >2sigma(I)
_cod_data_source_file rz5146sup1.cf
_cod_data_source_block I
_cod_database_code 2019847
_cod_database_fobs_code 2019847

loop_
_symmetry_equiv_pos_as_xyz
'x, y, z'
'-x+1/2, -y, z+1/2'
'x+1/2, -y+1/2, -z'
'-x, y+1/2, -z+1/2'
'-x, -y, -z'
'x-1/2, y, -z-1/2'
'-x-1/2, y-1/2, z'
'x, -y-1/2, z-1/2'

loop_
_atom_site_type_symbol
_atom_site_label
_atom_site_fract_x
_atom_site_fract_y
_atom_site_fract_z
_atom_site_U_iso_or_equiv
_atom_site_adp_type
_atom_site_calc_flag
_atom_site_refinement_flags
_atom_site_occupancy
_atom_site_symmetry_multiplicity
C C1 0.57249(18) -0.00756(18) 0.60832(10) 0.0279(5) Uani d . 1 1
H H1 0.5871 0.0234 0.5778 0.034 Uiso calc R 1 1
C C2 0.6422(2) -0.07526(19) 0.62774(11) 0.0355(6) Uani d . 1 1
H H2 0.7029 -0.0886 0.6107 0.043 Uiso calc R 1 1
C C3 0.6205(2) -0.12238(18) 0.67247(10) 0.0350(6) Uani d . 1 1
H H3 0.6658 -0.1687 0.6859 0.042 Uiso calc R 1 1
C C4 0.5302(2) -0.09975(19) 0.69720(9) 0.0312(5) Uani d . 1 1
H H4 0.5145 -0.1304 0.7277 0.037 Uiso calc R 1 1
C C5 0.46296(18) -0.03094(16) 0.67623(8) 0.0218(5) Uani d . 1 1
C C6 0.36119(19) -0.01036(16) 0.69694(8) 0.0217(5) Uani d . 1 1
C C7 0.3320(2) -0.04681(19) 0.74812(9) 0.0315(6) Uani d . 1 1
H H7A 0.2787 -0.0055 0.7616 0.047 Uiso calc R 1 1
H H7B 0.3905 -0.0443 0.7700 0.047 Uiso calc R 1 1
H H7C 0.3080 -0.1141 0.7457 0.047 Uiso calc R 1 1
C C8 0.11641(18) 0.05175(16) 0.65302(8) 0.0214(5) Uani d . 1 1
C C9 0.11770(18) 0.00803(16) 0.60562(9) 0.0228(4) Uani d . 1 1
H H9 0.1771 -0.0224 0.5940 0.027 Uiso calc R 1 1
C C10 0.03097(19) 0.00944(18) 0.57538(9) 0.0263(5) Uani d . 1 1
H H10 0.0324 -0.0192 0.5435 0.032 Uiso calc R 1 1
C C11 -0.05724(18) 0.05360(19) 0.59299(9) 0.0282(6) Uani d . 1 1
C C12 -0.06171(19) 0.09489(19) 0.64099(10) 0.0310(6) Uani d . 1 1
H H12 -0.1222 0.1227 0.6529 0.037 Uiso calc R 1 1
C C13 0.02538(18) 0.09408(18) 0.67088(9) 0.0277(5) Uani d . 1 1
H H13 0.0234 0.1218 0.7030 0.033 Uiso calc R 1 1
C C14 0.41151(18) 0.21684(16) 0.54714(8) 0.0185(4) Uani d . 1 1
C C15 0.46438(17) 0.23872(16) 0.59274(8) 0.0197(5) Uani d . 1 1
C C16 0.39032(18) 0.25436(15) 0.63199(8) 0.0203(5) Uani d . 1 1
C C17 0.29044(17) 0.24955(15) 0.60875(9) 0.0206(5) Uani d . 1 1
C C18 0.30297(17) 0.22316(15) 0.55724(8) 0.0186(4) Uani d . 1 1
C C19 0.4574(2) 0.19802(19) 0.49645(8) 0.0277(5) Uani d . 1 1
H H19A 0.4671 0.2601 0.4792 0.042 Uiso calc R 1 1
H H19B 0.4124 0.1565 0.4771 0.042 Uiso calc R 1 1
H H19C 0.5221 0.1654 0.5004 0.042 Uiso calc R 1 1
C C20 0.57832(18) 0.2459(2) 0.59914(11) 0.0314(6) Uani d . 1 1
H H20A 0.6115 0.2052 0.5743 0.047 Uiso calc R 1 1
H H20B 0.5969 0.2235 0.6323 0.047 Uiso calc R 1 1
H H20C 0.5994 0.3138 0.5949 0.047 Uiso calc R 1 1
C C21 0.4125(2) 0.28192(18) 0.68547(9) 0.0310(6) Uani d . 1 1
H H21A 0.4770 0.2540 0.6954 0.046 Uiso calc R 1 1
H H21B 0.3594 0.2565 0.7069 0.046 Uiso calc R 1 1
H H21C 0.4153 0.3530 0.6885 0.046 Uiso calc R 1 1
C C22 0.1914(2) 0.27337(17) 0.63382(10) 0.0288(5) Uani d . 1 1
H H22A 0.1771 0.3430 0.6302 0.043 Uiso calc R 1 1
H H22B 0.1957 0.2570 0.6690 0.043 Uiso calc R 1 1
H H22C 0.1376 0.2354 0.6185 0.043 Uiso calc R 1 1
C C23 0.22078(19) 0.20957(18) 0.51908(9) 0.0272(5) Uani d . 1 1
H H23A 0.1577 0.1938 0.5358 0.041 Uiso calc R 1 1
H H23B 0.2389 0.1563 0.4967 0.041 Uiso calc R 1 1
H H23C 0.2126 0.2698 0.5001 0.041 Uiso calc R 1 1
Cl Cl1 0.34471(4) -0.02319(4) 0.54150(2) 0.02355(12) Uani d . 1 1
Cl Cl2 -0.16517(5) 0.05548(6) 0.55360(3) 0.04123(17) Uani d . 1 1
Cl Cl3 0.19592(5) 0.18619(5) 0.77896(2) 0.03405(14) Uani d . 1 1
N N1 0.48505(14) 0.01482(14) 0.63192(7) 0.0207(4) Uani d . 1 1
N N2 0.29842(14) 0.03410(13) 0.66601(7) 0.0184(4) Uani d . 1 1
N N3 0.20095(15) 0.05148(15) 0.68473(7) 0.0229(4) Uani d . 1 1
H H3N 0.199(2) 0.082(2) 0.7119(11) 0.036(8) Uiso d . 1 1
Rh Rh1 0.371080(13) 0.107403(11) 0.602805(6) 0.01552(4) Uani d . 1 1

loop_
_atom_site_aniso_label
_atom_site_aniso_U_11
_atom_site_aniso_U_22
_atom_site_aniso_U_33
_atom_site_aniso_U_12
_atom_site_aniso_U_13
_atom_site_aniso_U_23
C1 0.0221(12) 0.0290(12) 0.0328(13) 0.0055(10) 0.0013(11) 0.0033(11)
C2 0.0236(14) 0.0349(13) 0.0481(15) 0.0099(11) -0.0049(12) -0.0034(12)
C3 0.0299(14) 0.0300(13) 0.0453(14) 0.0086(12) -0.0162(13) 0.0007(11)
C4 0.0368(14) 0.0278(12) 0.0289(12) 0.0045(12) -0.0134(11) 0.0037(11)
C5 0.0260(13) 0.0187(11) 0.0207(11) -0.0015(9) -0.0078(9) -0.0006(9)
C6 0.0296(13) 0.0185(10) 0.0169(10) -0.0028(10) -0.0025(10) -0.0004(8)
C7 0.0438(16) 0.0298(13) 0.0207(12) 0.0022(12) -0.0004(11) 0.0060(10)
C8 0.0220(12) 0.0184(10) 0.0239(10) -0.0042(9) 0.0025(10) 0.0013(8)
C9 0.0213(12) 0.0232(10) 0.0240(10) -0.0001(9) 0.0025(10) 0.0005(10)
C10 0.0263(13) 0.0288(12) 0.0238(12) -0.0033(10) 0.0001(10) -0.0005(10)
C11 0.0194(12) 0.0308(13) 0.0345(15) -0.0045(10) -0.0032(10) 0.0075(10)
C12 0.0220(12) 0.0282(13) 0.0427(14) 0.0001(11) 0.0081(11) 0.0021(11)
C13 0.0257(12) 0.0289(13) 0.0286(12) -0.0009(10) 0.0075(10) -0.0023(10)
C14 0.0233(11) 0.0158(10) 0.0163(10) 0.0010(9) -0.0006(9) 0.0015(8)
C15 0.0224(11) 0.0159(10) 0.0209(12) -0.0034(9) -0.0014(9) 0.0041(8)
C16 0.0271(14) 0.0159(9) 0.0178(10) -0.0011(9) -0.0007(9) -0.0006(8)
C17 0.0239(11) 0.0134(9) 0.0245(12) 0.0018(8) 0.0017(10) 0.0020(9)
C18 0.0200(11) 0.0146(10) 0.0212(11) 0.0015(9) -0.0015(9) 0.0030(8)
C19 0.0317(14) 0.0321(13) 0.0192(11) 0.0044(11) 0.0045(10) 0.0011(10)
C20 0.0235(12) 0.0361(13) 0.0345(13) -0.0079(11) -0.0043(12) 0.0089(12)
C21 0.0482(16) 0.0258(12) 0.0190(11) 0.0002(11) -0.0051(11) -0.0021(10)
C22 0.0316(14) 0.0191(11) 0.0358(14) 0.0067(10) 0.0113(11) 0.0010(10)
C23 0.0270(14) 0.0261(12) 0.0285(12) 0.0010(10) -0.0083(10) 0.0028(10)
Cl1 0.0249(3) 0.0202(2) 0.0255(3) 0.0013(2) 0.0007(2) -0.0065(2)
Cl2 0.0240(3) 0.0549(4) 0.0448(4) -0.0029(3) -0.0080(3) 0.0091(3)
Cl3 0.0422(4) 0.0344(3) 0.0256(3) -0.0010(3) 0.0048(3) -0.0084(2)
N1 0.0191(10) 0.0193(9) 0.0236(10) 0.0007(8) -0.0038(8) 0.0007(8)
N2 0.0208(10) 0.0158(9) 0.0186(9) -0.0012(7) 0.0004(8) -0.0013(7)
N3 0.0221(10) 0.0279(11) 0.0188(9) -0.0007(9) 0.0027(8) -0.0045(8)
Rh1 0.01625(7) 0.01479(6) 0.01552(6) 0.00163(7) -0.00072(8) 0.00038(7)

loop_
_atom_type_symbol
_atom_type_description
_atom_type_scat_dispersion_real
_atom_type_scat_dispersion_imag
_atom_type_scat_source
C C 0.0033 0.0016 'International Tables Vol C Tables 4.2.6.8 and 6.1.1.4'
H H 0.0000 0.0000 'International Tables Vol C Tables 4.2.6.8 and 6.1.1.4'
Cl Cl 0.1484 0.1585 'International Tables Vol C Tables 4.2.6.8 and 6.1.1.4'
N N 0.0061 0.0033 'International Tables Vol C Tables 4.2.6.8 and 6.1.1.4'
Rh Rh -1.1178 0.9187 'International Tables Vol C Tables 4.2.6.8 and 6.1.1.4'

loop_
_geom_angle_atom_site_label_1
_geom_angle_atom_site_label_2
_geom_angle_atom_site_label_3
_geom_angle
N1 C1 C2 122.4(2)
N1 C1 H1 118.8
C2 C1 H1 118.8
C3 C2 C1 119.1(3)
C3 C2 H2 120.4
C1 C2 H2 120.4
C2 C3 C4 118.9(2)
C2 C3 H3 120.6
C4 C3 H3 120.6
C3 C4 C5 119.7(2)
C3 C4 H4 120.2
C5 C4 H4 120.2
N1 C5 C4 120.9(2)
N1 C5 C6 115.58(19)
C4 C5 C6 123.3(2)
N2 C6 C5 114.96(19)
N2 C6 C7 124.1(2)
C5 C6 C7 120.7(2)
C6 C7 H7A 109.5
C6 C7 H7B 109.5
H7A C7 H7B 109.5
C6 C7 H7C 109.5
H7A C7 H7C 109.5
H7B C7 H7C 109.5
C9 C8 N3 122.5(2)
C9 C8 C13 119.2(2)
N3 C8 C13 118.2(2)
C8 C9 C10 120.5(2)
C8 C9 H9 119.8
C10 C9 H9 119.8
C11 C10 C9 119.6(2)
C11 C10 H10 120.2
C9 C10 H10 120.2
C10 C11 C12 121.2(2)
C10 C11 Cl2 118.5(2)
C12 C11 Cl2 120.3(2)
C13 C12 C11 119.0(2)
C13 C12 H12 120.5
C11 C12 H12 120.5
C12 C13 C8 120.5(2)
C12 C13 H13 119.8
C8 C13 H13 119.8
C15 C14 C18 107.88(19)
C15 C14 C19 127.2(2)
C18 C14 C19 124.8(2)
C15 C14 Rh1 71.22(12)
C18 C14 Rh1 70.85(12)
C19 C14 Rh1 126.89(16)
C14 C15 C16 108.55(19)
C14 C15 C20 126.2(2)
C16 C15 C20 125.2(2)
C14 C15 Rh1 70.25(12)
C16 C15 Rh1 69.52(12)
C20 C15 Rh1 126.73(16)
C15 C16 C17 107.07(18)
C15 C16 C21 126.4(2)
C17 C16 C21 126.2(2)
C15 C16 Rh1 71.45(12)
C17 C16 Rh1 72.42(12)
C21 C16 Rh1 126.57(16)
C18 C17 C16 108.47(19)
C18 C17 C22 125.6(2)
C16 C17 C22 125.8(2)
C18 C17 Rh1 69.94(12)
C16 C17 Rh1 68.57(12)
C22 C17 Rh1 129.66(16)
C17 C18 C14 107.81(19)
C17 C18 C23 127.0(2)
C14 C18 C23 125.2(2)
C17 C18 Rh1 71.97(12)
C14 C18 Rh1 69.95(12)
C23 C18 Rh1 126.08(15)
C14 C19 H19A 109.5
C14 C19 H19B 109.5
H19A C19 H19B 109.5
C14 C19 H19C 109.5
H19A C19 H19C 109.5
H19B C19 H19C 109.5
C15 C20 H20A 109.5
C15 C20 H20B 109.5
H20A C20 H20B 109.5
C15 C20 H20C 109.5
H20A C20 H20C 109.5
H20B C20 H20C 109.5
C16 C21 H21A 109.5
C16 C21 H21B 109.5
H21A C21 H21B 109.5
C16 C21 H21C 109.5
H21A C21 H21C 109.5
H21B C21 H21C 109.5
C17 C22 H22A 109.5
C17 C22 H22B 109.5
H22A C22 H22B 109.5
C17 C22 H22C 109.5
H22A C22 H22C 109.5
H22B C22 H22C 109.5
C18 C23 H23A 109.5
C18 C23 H23B 109.5
H23A C23 H23B 109.5
C18 C23 H23C 109.5
H23A C23 H23C 109.5
H23B C23 H23C 109.5
C1 N1 C5 119.0(2)
C1 N1 Rh1 124.81(16)
C5 N1 Rh1 115.99(15)
C6 N2 N3 115.47(18)
C6 N2 Rh1 114.78(15)
N3 N2 Rh1 127.12(14)
N2 N3 C8 121.01(19)
N2 N3 H3N 115(2)
C8 N3 H3N 120(2)
N1 Rh1 C16 109.48(8)
N1 Rh1 C14 119.08(8)
C16 Rh1 C14 65.57(8)
N1 Rh1 C18 158.28(8)
C16 Rh1 C18 65.47(8)
C14 Rh1 C18 39.20(9)
N1 Rh1 C15 97.47(8)
C16 Rh1 C15 39.03(8)
C14 Rh1 C15 38.53(8)
C18 Rh1 C15 64.87(8)
N1 Rh1 N2 75.85(7)
C16 Rh1 N2 101.11(7)
C14 Rh1 N2 162.04(8)
C18 Rh1 N2 125.44(8)
C15 Rh1 N2 135.66(7)
N1 Rh1 C17 146.86(8)
C16 Rh1 C17 39.01(8)
C14 Rh1 C17 64.52(8)
C18 Rh1 C17 38.09(8)
C15 Rh1 C17 64.36(8)
N2 Rh1 C17 97.52(8)
N1 Rh1 Cl1 85.24(5)
C16 Rh1 Cl1 158.74(6)
C14 Rh1 Cl1 94.08(6)
C18 Rh1 Cl1 95.10(6)
C15 Rh1 Cl1 126.21(6)
N2 Rh1 Cl1 97.29(5)
C17 Rh1 Cl1 127.90(6)

loop_
_geom_bond_atom_site_label_1
_geom_bond_atom_site_label_2
_geom_bond_distance
C1 N1 1.338(3)
C1 C2 1.388(3)
C1 H1 0.9300
C2 C3 1.375(4)
C2 H2 0.9300
C3 C4 1.385(4)
C3 H3 0.9300
C4 C5 1.392(3)
C4 H4 0.9300
C5 N1 1.357(3)
C5 C6 1.466(3)
C6 N2 1.306(3)
C6 C7 1.493(3)
C7 H7A 0.9600
C7 H7B 0.9600
C7 H7C 0.9600
C8 C9 1.388(3)
C8 N3 1.389(3)
C8 C13 1.402(3)
C9 C10 1.389(3)
C9 H9 0.9300
C10 C11 1.379(3)
C10 H10 0.9300
C11 C12 1.390(4)
C11 Cl2 1.756(2)
C12 C13 1.388(4)
C12 H12 0.9300
C13 H13 0.9300
C14 C15 1.424(3)
C14 C18 1.447(3)
C14 C19 1.493(3)
C14 Rh1 2.151(2)
C15 C16 1.437(3)
C15 C20 1.503(3)
C15 Rh1 2.164(2)
C16 C17 1.446(3)
C16 C21 1.494(3)
C16 Rh1 2.138(2)
C17 C18 1.421(3)
C17 C22 1.491(3)
C17 Rh1 2.190(2)
C18 C23 1.487(3)
C18 Rh1 2.163(2)
C19 H19A 0.9600
C19 H19B 0.9600
C19 H19C 0.9600
C20 H20A 0.9600
C20 H20B 0.9600
C20 H20C 0.9600
C21 H21A 0.9600
C21 H21B 0.9600
C21 H21C 0.9600
C22 H22A 0.9600
C22 H22B 0.9600
C22 H22C 0.9600
C23 H23A 0.9600
C23 H23B 0.9600
C23 H23C 0.9600
Cl1 Rh1 2.4183(6)
N1 Rh1 2.0902(18)
N2 N3 1.388(3)
N2 Rh1 2.1643(18)
N3 H3N 0.83(3)

loop_
_geom_hbond_atom_site_label_D
_geom_hbond_atom_site_label_H
_geom_hbond_atom_site_label_A
_geom_hbond_distance_DH
_geom_hbond_distance_HA
_geom_hbond_distance_DA
_geom_hbond_angle_DHA
N3 H3N Cl3 0.83(3) 2.27(3) 3.087(2) 171(3)

loop_
_geom_torsion_atom_site_label_1
_geom_torsion_atom_site_label_2
_geom_torsion_atom_site_label_3
_geom_torsion_atom_site_label_4
_geom_torsion
N1 C1 C2 C3 1.0(4)
C1 C2 C3 C4 -0.9(4)
C2 C3 C4 C5 0.6(4)
C3 C4 C5 N1 -0.4(4)
C3 C4 C5 C6 173.4(2)
N1 C5 C6 N2 12.0(3)
C4 C5 C6 N2 -162.0(2)
N1 C5 C6 C7 -173.1(2)
C4 C5 C6 C7 12.9(3)
N3 C8 C9 C10 179.5(2)
C13 C8 C9 C10 2.4(3)
C8 C9 C10 C11 -0.8(3)
C9 C10 C11 C12 -1.5(4)
C9 C10 C11 Cl2 179.27(18)
C10 C11 C12 C13 2.0(4)
Cl2 C11 C12 C13 -178.73(19)
C11 C12 C13 C8 -0.3(4)
C9 C8 C13 C12 -1.9(3)
N3 C8 C13 C12 -179.0(2)
C18 C14 C15 C16 2.6(2)
C19 C14 C15 C16 178.3(2)
Rh1 C14 C15 C16 -59.16(15)
C18 C14 C15 C20 -176.6(2)
C19 C14 C15 C20 -0.9(4)
Rh1 C14 C15 C20 121.6(2)
C18 C14 C15 Rh1 61.73(15)
C19 C14 C15 Rh1 -122.5(2)
C14 C15 C16 C17 -4.5(2)
C20 C15 C16 C17 174.7(2)
Rh1 C15 C16 C17 -64.13(14)
C14 C15 C16 C21 -178.1(2)
C20 C15 C16 C21 1.1(4)
Rh1 C15 C16 C21 122.2(2)
C14 C15 C16 Rh1 59.61(15)
C20 C15 C16 Rh1 -121.2(2)
C15 C16 C17 C18 4.8(2)
C21 C16 C17 C18 178.4(2)
Rh1 C16 C17 C18 -58.69(14)
C15 C16 C17 C22 -172.3(2)
C21 C16 C17 C22 1.3(4)
Rh1 C16 C17 C22 124.2(2)
C15 C16 C17 Rh1 63.49(14)
C21 C16 C17 Rh1 -122.9(2)
C16 C17 C18 C14 -3.3(2)
C22 C17 C18 C14 173.9(2)
Rh1 C17 C18 C14 -61.10(15)
C16 C17 C18 C23 179.9(2)
C22 C17 C18 C23 -3.0(4)
Rh1 C17 C18 C23 122.0(2)
C16 C17 C18 Rh1 57.85(14)
C22 C17 C18 Rh1 -125.0(2)
C15 C14 C18 C17 0.4(2)
C19 C14 C18 C17 -175.4(2)
Rh1 C14 C18 C17 62.40(15)
C15 C14 C18 C23 177.4(2)
C19 C14 C18 C23 1.5(4)
Rh1 C14 C18 C23 -120.7(2)
C15 C14 C18 Rh1 -61.96(15)
C19 C14 C18 Rh1 122.2(2)
C2 C1 N1 C5 -0.7(4)
C2 C1 N1 Rh1 -175.13(19)
C4 C5 N1 C1 0.4(3)
C6 C5 N1 C1 -173.8(2)
C4 C5 N1 Rh1 175.32(17)
C6 C5 N1 Rh1 1.1(2)
C5 C6 N2 N3 178.27(18)
C7 C6 N2 N3 3.5(3)
C5 C6 N2 Rh1 -18.7(2)
C7 C6 N2 Rh1 166.52(18)
C6 N2 N3 C8 -148.6(2)
Rh1 N2 N3 C8 50.9(3)
C9 C8 N3 N2 19.0(3)
C13 C8 N3 N2 -163.9(2)
C1 N1 Rh1 C16 -96.4(2)
C5 N1 Rh1 C16 89.00(16)
C1 N1 Rh1 C14 -24.2(2)
C5 N1 Rh1 C14 161.22(15)
C1 N1 Rh1 C18 -24.0(3)
C5 N1 Rh1 C18 161.41(19)
C1 N1 Rh1 C15 -58.1(2)
C5 N1 Rh1 C15 127.31(16)
C1 N1 Rh1 N2 166.6(2)
C5 N1 Rh1 N2 -7.99(15)
C1 N1 Rh1 C17 -111.4(2)
C5 N1 Rh1 C17 74.0(2)
C1 N1 Rh1 Cl1 67.84(19)
C5 N1 Rh1 Cl1 -106.75(15)
C15 C16 Rh1 N1 77.45(13)
C17 C16 Rh1 N1 -167.01(12)
C21 C16 Rh1 N1 -44.5(2)
C15 C16 Rh1 C14 -36.48(12)
C17 C16 Rh1 C14 79.06(13)
C21 C16 Rh1 C14 -158.5(2)
C15 C16 Rh1 C18 -79.73(13)
C17 C16 Rh1 C18 35.81(12)
C21 C16 Rh1 C18 158.3(2)
C17 C16 Rh1 C15 115.54(17)
C21 C16 Rh1 C15 -122.0(3)
C15 C16 Rh1 N2 156.22(12)
C17 C16 Rh1 N2 -88.24(13)
C21 C16 Rh1 N2 34.2(2)
C15 C16 Rh1 C17 -115.54(17)
C21 C16 Rh1 C17 122.5(3)
C15 C16 Rh1 Cl1 -54.3(2)
C17 C16 Rh1 Cl1 61.2(2)
C21 C16 Rh1 Cl1 -176.30(14)
C15 C14 Rh1 N1 -62.63(15)
C18 C14 Rh1 N1 179.89(11)
C19 C14 Rh1 N1 60.3(2)
C15 C14 Rh1 C16 36.94(13)
C18 C14 Rh1 C16 -80.53(14)
C19 C14 Rh1 C16 159.8(2)
C15 C14 Rh1 C18 117.47(18)
C19 C14 Rh1 C18 -119.6(3)
C18 C14 Rh1 C15 -117.47(18)
C19 C14 Rh1 C15 122.9(3)
C15 C14 Rh1 N2 81.3(3)
C18 C14 Rh1 N2 -36.1(3)
C19 C14 Rh1 N2 -155.8(2)
C15 C14 Rh1 C17 80.15(14)
C18 C14 Rh1 C17 -37.33(12)
C19 C14 Rh1 C17 -157.0(2)
C15 C14 Rh1 Cl1 -149.45(12)
C18 C14 Rh1 Cl1 93.08(12)
C19 C14 Rh1 Cl1 -26.6(2)
C17 C18 Rh1 N1 -117.7(2)
C14 C18 Rh1 N1 -0.3(3)
C23 C18 Rh1 N1 119.2(2)
C17 C18 Rh1 C16 -36.65(13)
C14 C18 Rh1 C16 80.81(14)
C23 C18 Rh1 C16 -159.7(2)
C17 C18 Rh1 C14 -117.46(18)
C23 C18 Rh1 C14 119.5(2)
C17 C18 Rh1 C15 -79.84(14)
C14 C18 Rh1 C15 37.62(12)
C23 C18 Rh1 C15 157.1(2)
C17 C18 Rh1 N2 49.64(15)
C14 C18 Rh1 N2 167.10(11)
C23 C18 Rh1 N2 -73.4(2)
C14 C18 Rh1 C17 117.46(18)
C23 C18 Rh1 C17 -123.0(3)
C17 C18 Rh1 Cl1 152.34(12)
C14 C18 Rh1 Cl1 -90.20(12)
C23 C18 Rh1 Cl1 29.3(2)
C14 C15 Rh1 N1 128.49(13)
C16 C15 Rh1 N1 -111.85(13)
C20 C15 Rh1 N1 7.5(2)
C14 C15 Rh1 C16 -119.66(18)
C20 C15 Rh1 C16 119.3(3)
C16 C15 Rh1 C14 119.66(18)
C20 C15 Rh1 C14 -121.0(3)
C14 C15 Rh1 C18 -38.27(13)
C16 C15 Rh1 C18 81.39(14)
C20 C15 Rh1 C18 -159.3(2)
C14 C15 Rh1 N2 -154.14(12)
C16 C15 Rh1 N2 -34.48(17)
C20 C15 Rh1 N2 84.8(2)
C14 C15 Rh1 C17 -80.61(14)
C16 C15 Rh1 C17 39.05(13)
C20 C15 Rh1 C17 158.4(2)
C14 C15 Rh1 Cl1 38.93(15)
C16 C15 Rh1 Cl1 158.59(10)
C20 C15 Rh1 Cl1 -82.1(2)
C6 N2 Rh1 N1 14.84(15)
N3 N2 Rh1 N1 175.49(18)
C6 N2 Rh1 C16 -92.67(16)
N3 N2 Rh1 C16 67.98(18)
C6 N2 Rh1 C14 -133.1(2)
N3 N2 Rh1 C14 27.5(3)
C6 N2 Rh1 C18 -160.37(15)
N3 N2 Rh1 C18 0.3(2)
C6 N2 Rh1 C15 -71.37(19)
N3 N2 Rh1 C15 89.28(19)
C6 N2 Rh1 C17 -132.06(16)
N3 N2 Rh1 C17 28.58(18)
C6 N2 Rh1 Cl1 98.03(15)
N3 N2 Rh1 Cl1 -101.32(16)
C18 C17 Rh1 N1 143.18(15)
C16 C17 Rh1 N1 22.8(2)
C22 C17 Rh1 N1 -96.6(2)
C18 C17 Rh1 C16 120.37(18)
C22 C17 Rh1 C16 -119.4(3)
C18 C17 Rh1 C14 38.40(13)
C16 C17 Rh1 C14 -81.97(13)
C22 C17 Rh1 C14 158.6(2)
C16 C17 Rh1 C18 -120.37(18)
C22 C17 Rh1 C18 120.2(3)
C18 C17 Rh1 C15 81.31(14)
C16 C17 Rh1 C15 -39.07(12)
C22 C17 Rh1 C15 -158.5(2)
C18 C17 Rh1 N2 -141.23(13)
C16 C17 Rh1 N2 98.39(12)
C22 C17 Rh1 N2 -21.0(2)
C18 C17 Rh1 Cl1 -35.87(15)
C16 C17 Rh1 Cl1 -156.25(10)
C22 C17 Rh1 Cl1 84.3(2)
